data_2235027
loop_
_publ_author_name
'Koplitz, Lynn V.'
'Mague, Joel T.'
'Kammer, Michael N.'
'McCormick, Cameron A.'
'Renfro, Heather E.'
'Vumbaco, David J.'

_publ_section_title
;
 2-Cyano-1-methylpyridinium nitrate
;
_journal_coeditor_code HB6770
_journal_issue 6
_journal_name_full 'Acta Crystallographica Section E'
_journal_page_first o1653
_journal_paper_doi 10.1107/S1600536812019460
_journal_volume 68
_journal_year 2012
_chemical_formula_iupac 'C7 H7 N2 +, N O3 -'
_chemical_formula_moiety 'C7 H7 N2 +, N O3 -'
_chemical_formula_sum 'C7 H7 N3 O3'
_chemical_formula_weight 181.16
_chemical_name_systematic
;
2-Cyano-1-methylpyridinium nitrate
;
_space_group_IT_number 62
_symmetry_cell_setting orthorhombic
_symmetry_space_group_name_Hall '-P 2ac 2n'
_symmetry_space_group_name_H-M 'P n m a'
_atom_sites_solution_hydrogens geom
_atom_sites_solution_primary direct
_atom_sites_solution_secondary difmap
_audit_creation_method SHELXL-97
_cell_angle_alpha 90.00
_cell_angle_beta 90.00
_cell_angle_gamma 90.00
_cell_formula_units_Z 4
_cell_length_a 16.302(3)
_cell_length_b 6.1012(10)
_cell_length_c 8.0318(13)
_cell_measurement_reflns_used 1462
_cell_measurement_temperature 160(2)
_cell_measurement_theta_max 28.07
_cell_measurement_theta_min 2.50
_cell_volume 798.9(2)
_computing_cell_refinement 'SAINT (Bruker, 2009)'
_computing_data_collection 'APEX2 (Bruker, 2010)'
_computing_data_reduction 'SAINT (Bruker, 2009) and CELL_NOW (Sheldrick, 2008<i>b</i>)'
_computing_molecular_graphics 'SHELXTL (Sheldrick, 2008<i>a</i>)'
_computing_publication_material 'SHELXTL (Sheldrick, 2008<i>a</i>)'
_computing_structure_refinement 'SHELXL97 (Sheldrick, 2008<i>a</i>)'
_computing_structure_solution 'SHELXS97 (Sheldrick, 2008<i>a</i>)'
_diffrn_ambient_temperature 160(2)
_diffrn_measured_fraction_theta_full 0.999
_diffrn_measured_fraction_theta_max 0.979
_diffrn_measurement_device_type 'Bruker SMART APEX CCD <b>[or Bruker APEXII CCD?]</b>'
_diffrn_measurement_method '\f and \w scans'
_diffrn_radiation_monochromator graphite
_diffrn_radiation_source 'fine-focus sealed tube'
_diffrn_radiation_type MoK\a
_diffrn_radiation_wavelength 0.71073
_diffrn_reflns_av_R_equivalents 0.0692
_diffrn_reflns_av_sigmaI/netI 0.0286
_diffrn_reflns_limit_h_max 22
_diffrn_reflns_limit_h_min 0
_diffrn_reflns_limit_k_max 8
_diffrn_reflns_limit_k_min 0
_diffrn_reflns_limit_l_max 10
_diffrn_reflns_limit_l_min 0
_diffrn_reflns_number 25942
_diffrn_reflns_theta_full 28.50
_diffrn_reflns_theta_max 29.12
_diffrn_reflns_theta_min 2.50
_exptl_absorpt_coefficient_mu 0.121
_exptl_absorpt_correction_T_max 0.9845
_exptl_absorpt_correction_T_min 0.6523
_exptl_absorpt_correction_type multi-scan
_exptl_absorpt_process_details '(TWINABS; Sheldrick, 2009)'
_exptl_crystal_colour colourless
_exptl_crystal_density_diffrn 1.506
_exptl_crystal_density_method 'not measured'
_exptl_crystal_description Block
_exptl_crystal_F_000 376
_exptl_crystal_size_max 0.22
_exptl_crystal_size_mid 0.14
_exptl_crystal_size_min 0.13
_refine_diff_density_max 0.457
_refine_diff_density_min -0.775
_refine_ls_extinction_method none
_refine_ls_goodness_of_fit_ref 1.143
_refine_ls_hydrogen_treatment constr
_refine_ls_matrix_type full
_refine_ls_number_parameters 80
_refine_ls_number_reflns 1143
_refine_ls_number_restraints 0
_refine_ls_restrained_S_all 1.143
_refine_ls_R_factor_all 0.0638
_refine_ls_R_factor_gt 0.0590
_refine_ls_shift/su_max 0.000
_refine_ls_shift/su_mean 0.000
_refine_ls_structure_factor_coef Fsqd
_refine_ls_weighting_details 'calc w=1/[\s^2^(Fo^2^)+(0.0984P)^2^+0.1829P] where P=(Fo^2^+2Fc^2^)/3'
_refine_ls_weighting_scheme calc
_refine_ls_wR_factor_gt 0.1523
_refine_ls_wR_factor_ref 0.1564
_reflns_number_gt 1005
_reflns_number_total 1143
_reflns_threshold_expression I>2\s(I)
_cod_data_source_file hb6770.cif
_cod_data_source_block I
_cod_database_code 2235027
_cod_database_fobs_code 2235027

loop_
_symmetry_equiv_pos_as_xyz
'x, y, z'
'-x+1/2, -y, z+1/2'
'-x, y+1/2, -z'
'x+1/2, -y+1/2, -z+1/2'
'-x, -y, -z'
'x-1/2, y, -z-1/2'
'x, -y-1/2, z'
'-x-1/2, y-1/2, z-1/2'

loop_
_atom_site_type_symbol
_atom_site_label
_atom_site_fract_x
_atom_site_fract_y
_atom_site_fract_z
_atom_site_U_iso_or_equiv
_atom_site_adp_type
_atom_site_calc_flag
_atom_site_refinement_flags
_atom_site_occupancy
_atom_site_symmetry_multiplicity
N N1 0.39751(10) 0.2500 0.27067(17) 0.0183(4) Uani d S 1 2
N N2 0.38257(11) 0.2500 -0.1590(2) 0.0370(5) Uani d S 1 2
C C1 0.37563(12) 0.2500 0.4325(2) 0.0217(4) Uani d S 1 2
H H1 0.4168 0.2500 0.5163 0.026 Uiso calc SR 1 2
C C2 0.29366(12) 0.2500 0.4776(2) 0.0241(4) Uani d S 1 2
H H2 0.2788 0.2500 0.5920 0.029 Uiso calc SR 1 2
C C3 0.23350(12) 0.2500 0.3566(2) 0.0226(4) Uani d S 1 2
H H3 0.1772 0.2500 0.3870 0.027 Uiso calc SR 1 2
C C4 0.25634(11) 0.2500 0.1886(2) 0.0214(4) Uani d S 1 2
H H4 0.2160 0.2500 0.1033 0.026 Uiso calc SR 1 2
C C5 0.33831(11) 0.2500 0.1499(2) 0.0192(4) Uani d S 1 2
C C6 0.36487(12) 0.2500 -0.0215(2) 0.0242(4) Uani d S 1 2
C C7 0.48583(12) 0.2500 0.2249(2) 0.0249(4) Uani d S 1 2
H H7A 0.4945 0.1532 0.1292 0.037 Uiso calc PR 0.50 1
H H7B 0.5184 0.1975 0.3194 0.037 Uiso calc PR 0.50 1
H H7C 0.5029 0.3993 0.1961 0.037 Uiso calc PR 0.50 1
N N3 0.11091(10) 0.2500 0.78367(18) 0.0212(4) Uani d S 1 2
O O1 0.18594(9) 0.2500 0.81475(19) 0.0292(4) Uani d S 1 2
O O2 0.08669(10) 0.2500 0.63510(17) 0.0329(4) Uani d S 1 2
O O3 0.06020(10) 0.2500 0.9001(2) 0.0383(4) Uani d S 1 2

loop_
_atom_site_aniso_label
_atom_site_aniso_U_11
_atom_site_aniso_U_22
_atom_site_aniso_U_33
_atom_site_aniso_U_12
_atom_site_aniso_U_13
_atom_site_aniso_U_23
N1 0.0241(7) 0.0219(7) 0.0090(7) 0.000 -0.0007(5) 0.000
N2 0.0305(10) 0.0696(14) 0.0110(8) 0.000 -0.0001(7) 0.000
C1 0.0325(9) 0.0237(8) 0.0090(8) 0.000 -0.0007(7) 0.000
C2 0.0378(11) 0.0254(9) 0.0092(8) 0.000 0.0048(7) 0.000
C3 0.0260(9) 0.0262(8) 0.0154(8) 0.000 0.0050(6) 0.000
C4 0.0261(9) 0.0253(9) 0.0127(8) 0.000 -0.0017(6) 0.000
C5 0.0263(9) 0.0232(8) 0.0081(8) 0.000 -0.0019(6) 0.000
C6 0.0241(8) 0.0368(10) 0.0118(8) 0.000 -0.0005(6) 0.000
C7 0.0233(9) 0.0353(10) 0.0161(9) 0.000 -0.0005(6) 0.000
N3 0.0283(8) 0.0231(7) 0.0123(7) 0.000 0.0030(5) 0.000
O1 0.0271(8) 0.0407(8) 0.0198(7) 0.000 -0.0006(5) 0.000
O2 0.0369(9) 0.0490(9) 0.0128(7) 0.000 -0.0044(5) 0.000
O3 0.0383(9) 0.0558(10) 0.0207(8) 0.000 0.0152(6) 0.000

loop_
_atom_type_symbol
_atom_type_description
_atom_type_scat_dispersion_real
_atom_type_scat_dispersion_imag
_atom_type_scat_source
C C 0.0033 0.0016 'International Tables Vol C Tables 4.2.6.8 and 6.1.1.4'
H H 0.0000 0.0000 'International Tables Vol C Tables 4.2.6.8 and 6.1.1.4'
N N 0.0061 0.0033 'International Tables Vol C Tables 4.2.6.8 and 6.1.1.4'
O O 0.0106 0.0060 'International Tables Vol C Tables 4.2.6.8 and 6.1.1.4'

loop_
_geom_angle_atom_site_label_1
_geom_angle_atom_site_label_2
_geom_angle_atom_site_label_3
_geom_angle
C1 N1 C5 119.79(16)
C1 N1 C7 119.66(15)
C5 N1 C7 120.55(15)
N1 C1 C2 120.52(17)
N1 C1 H1 119.7
C2 C1 H1 119.7
C3 C2 C1 120.08(16)
C3 C2 H2 120.0
C1 C2 H2 120.0
C2 C3 C4 119.32(18)
C2 C3 H3 120.3
C4 C3 H3 120.3
C5 C4 C3 118.52(17)
C5 C4 H4 120.7
C3 C4 H4 120.7
N1 C5 C4 121.77(17)
N1 C5 C6 117.69(16)
C4 C5 C6 120.55(16)
N2 C6 C5 177.2(2)
N1 C7 H7A 109.5
N1 C7 H7B 109.5
H7A C7 H7B 109.5
N1 C7 H7C 109.5
H7A C7 H7C 109.5
H7B C7 H7C 109.5
O3 N3 O1 119.95(16)
O3 N3 O2 120.21(17)
O1 N3 O2 119.84(16)

loop_
_geom_bond_atom_site_label_1
_geom_bond_atom_site_label_2
_geom_bond_distance
N1 C1 1.348(2)
N1 C5 1.368(2)
N1 C7 1.486(2)
N2 C6 1.142(2)
C1 C2 1.384(3)
C1 H1 0.9500
C2 C3 1.381(3)
C2 H2 0.9500
C3 C4 1.399(2)
C3 H3 0.9500
C4 C5 1.372(3)
C4 H4 0.9500
C5 C6 1.443(2)
C7 H7A 0.9800
C7 H7B 0.9800
C7 H7C 0.9800
N3 O3 1.248(2)
N3 O1 1.248(2)
N3 O2 1.257(2)

loop_
_geom_hbond_atom_site_label_D
_geom_hbond_atom_site_label_H
_geom_hbond_atom_site_label_A
_geom_hbond_site_symmetry_A
_geom_hbond_distance_DH
_geom_hbond_distance_HA
_geom_hbond_distance_DA
_geom_hbond_angle_DHA
C2 H2 O1 . 0.95 2.34 3.227(2) 155
C3 H3 O2 . 0.95 2.48 3.276(2) 141
C4 H4 O1 1_554 0.95 2.37 3.215(2) 148
C7 H7B O3 4_556 0.98 2.38 3.247(2) 148
C7 H7A O2 4 0.98 2.67 3.326(2) 125
C7 H7C O2 2_564 0.98 2.64 3.3503(11) 130
C1 H1 N2 1_556 0.95 2.67 3.259(2) 123
C2 H2 N2 1_556 0.95 2.62 3.283(2) 125
